data_7226254
loop_
_publ_author_name
'He, Jianqiao'
'Zhang, Xian'
'Guo, Pan'
'Cheng, Ye'
'Zheng, Chong'
'Huang, Fuqiang'

_publ_section_title
;
 Synthesis, structure, and optical properties of K2.4Ga2.4M1.6Q8(M = Si,
 Ge; Q = S, Se) crystals and glasses
;
_journal_issue 80
_journal_name_full 'RSC Adv.'
_journal_page_first 76789
_journal_paper_doi 10.1039/C6RA11079G
_journal_volume 6
_journal_year 2016
_chemical_formula_sum 'Ga2.4 Ge1.6 K2.4 Se8'
_chemical_formula_weight 1009.2
_space_group_crystal_system tetragonal
_space_group_IT_number 140
_space_group_name_Hall '-I 4 2c'
_space_group_name_H-M_alt 'I 4/m c m'
_symmetry_space_group_name_Hall '-I 4 2c'
_symmetry_space_group_name_H-M 'I 4/m c m'
_audit_creation_method SHELXL-2014/7
_audit_update_record
;
2016-04-26 deposited with the CCDC.
2016-07-25 downloaded from the CCDC.
;
_cell_angle_alpha 90
_cell_angle_beta 90
_cell_angle_gamma 90
_cell_formula_units_Z 1
_cell_length_a 8.1208(8)
_cell_length_b 8.1208(8)
_cell_length_c 6.2080(8)
_cell_measurement_reflns_used 25
_cell_measurement_temperature 293(2)
_cell_measurement_theta_max 15
_cell_measurement_theta_min 7.5
_cell_volume 409.40(8)
_computing_cell_refinement 'Bruker SMART'
_computing_data_collection 'Bruker SMART'
_computing_data_reduction 'Bruker SMART'
_computing_structure_refinement 'SHELXL-2014/7 (Sheldrick, 2014)'
_computing_structure_solution 'SHELXS-97 (Sheldrick, 1990)'
_diffrn_ambient_temperature 293(2)
_diffrn_measured_fraction_theta_full 1.000
_diffrn_measured_fraction_theta_max 1.000
_diffrn_measurement_device_type 'CCD area detector'
_diffrn_measurement_method 'phi and omega scans'
_diffrn_radiation_type MoK\a
_diffrn_radiation_wavelength 0.71073
_diffrn_reflns_av_R_equivalents 0.0169
_diffrn_reflns_av_unetI/netI 0.0149
_diffrn_reflns_Laue_measured_fraction_full 1.000
_diffrn_reflns_Laue_measured_fraction_max 1.000
_diffrn_reflns_limit_h_max 8
_diffrn_reflns_limit_h_min -5
_diffrn_reflns_limit_k_max 9
_diffrn_reflns_limit_k_min -7
_diffrn_reflns_limit_l_max 5
_diffrn_reflns_limit_l_min -7
_diffrn_reflns_number 377
_diffrn_reflns_point_group_measured_fraction_full 1.000
_diffrn_reflns_point_group_measured_fraction_max 1.000
_diffrn_reflns_theta_full 24.728
_diffrn_reflns_theta_max 24.728
_diffrn_reflns_theta_min 3.548
_exptl_absorpt_coefficient_mu 25.170
_exptl_absorpt_correction_T_max 0.780
_exptl_absorpt_correction_T_min 0.679
_exptl_absorpt_correction_type multi-scan
_exptl_crystal_colour yellow
_exptl_crystal_density_diffrn 4.093
_exptl_crystal_description bar
_exptl_crystal_F_000 736
_exptl_crystal_size_max 0.039
_exptl_crystal_size_mid 0.008
_exptl_crystal_size_min 0.006
_refine_diff_density_max 1.391
_refine_diff_density_min -1.104
_refine_diff_density_rms 0.180
_refine_ls_extinction_method none
_refine_ls_goodness_of_fit_ref 1.180
_refine_ls_hydrogen_treatment undef
_refine_ls_matrix_type full
_refine_ls_number_parameters 9
_refine_ls_number_reflns 111
_refine_ls_number_restraints 0
_refine_ls_restrained_S_all 1.180
_refine_ls_R_factor_all 0.0242
_refine_ls_R_factor_gt 0.0235
_refine_ls_shift/su_max 0.000
_refine_ls_shift/su_mean 0.000
_refine_ls_structure_factor_coef Fsqd
_refine_ls_weighting_details 'w=1/[\s^2^(Fo^2^)+(0.0195P)^2^+8.8948P] where P=(Fo^2^+2Fc^2^)/3'
_refine_ls_weighting_scheme calc
_refine_ls_wR_factor_gt 0.0554
_refine_ls_wR_factor_ref 0.0559
_reflns_Friedel_coverage 0.000
_reflns_number_gt 106
_reflns_number_total 111
_reflns_threshold_expression 'I > 2\s(I)'
_cod_data_source_file c6ra11079g2.cif
_cod_data_source_block 3096
_cod_original_cell_volume 409.40(9)
_cod_original_formula_sum 'Ga2.40 Ge1.60 K2.40 Se8'
_cod_database_code 7226254
_shelx_shelxl_version_number 2014/7
_shelx_space_group_comment
;
The symmetry employed for this shelxl refinement is uniquely defined
by the following loop, which should always be used as a source of
symmetry information in preference to the above space-group names.
They are only intended as comments.
;
_shelx_estimated_absorpt_t_min 0.295
_shelx_estimated_absorpt_t_max 0.789

loop_
_space_group_symop_operation_xyz
'x, y, z'
'-y, x, z'
'x, -y, -z+1/2'
'-x, -y, z'
'-y, -x, -z+1/2'
'y, x, -z+1/2'
'y, -x, z'
'-x, y, -z+1/2'
'x+1/2, y+1/2, z+1/2'
'-y+1/2, x+1/2, z+1/2'
'x+1/2, -y+1/2, -z+1'
'-x+1/2, -y+1/2, z+1/2'
'-y+1/2, -x+1/2, -z+1'
'y+1/2, x+1/2, -z+1'
'y+1/2, -x+1/2, z+1/2'
'-x+1/2, y+1/2, -z+1'
'-x, -y, -z'
'y, -x, -z'
'-x, y, z-1/2'
'x, y, -z'
'y, x, z-1/2'
'-y, -x, z-1/2'
'-y, x, -z'
'x, -y, z-1/2'
'-x+1/2, -y+1/2, -z+1/2'
'y+1/2, -x+1/2, -z+1/2'
'-x+1/2, y+1/2, z'
'x+1/2, y+1/2, -z+1/2'
'y+1/2, x+1/2, z'
'-y+1/2, -x+1/2, z'
'-y+1/2, x+1/2, -z+1/2'
'x+1/2, -y+1/2, z'

loop_
_atom_site_label
_atom_site_type_symbol
_atom_site_fract_x
_atom_site_fract_y
_atom_site_fract_z
_atom_site_U_iso_or_equiv
_atom_site_adp_type
_atom_site_occupancy
_atom_site_site_symmetry_order
_atom_site_calc_flag
_atom_site_refinement_flags_posn
_atom_site_refinement_flags_adp
_atom_site_refinement_flags_occupancy
Se Se 0.65828(10) 0.15828(10) 0.0000 0.0173(4) Uani 1 4 d S T P
Ga Ga 0.5000 0.0000 0.2500 0.0121(5) Uani 0.6 8 d S T P
Ge Ge 0.5000 0.0000 0.2500 0.0121(5) Uani 0.4 8 d S T P
K1 K 1.0000 0.0000 0.2500 0.097(5) Uani 0.6 8 d S T P

loop_
_atom_site_aniso_label
_atom_site_aniso_U_11
_atom_site_aniso_U_22
_atom_site_aniso_U_33
_atom_site_aniso_U_23
_atom_site_aniso_U_13
_atom_site_aniso_U_12
Se 0.0197(5) 0.0197(5) 0.0124(6) 0.000 0.000 -0.0073(5)
Ga 0.0138(6) 0.0138(6) 0.0086(8) 0.000 0.000 0.000
Ge 0.0138(6) 0.0138(6) 0.0086(8) 0.000 0.000 0.000
K1 0.015(2) 0.015(2) 0.260(16) 0.000 0.000 0.000

loop_
_atom_type_symbol
_atom_type_description
_atom_type_scat_dispersion_real
_atom_type_scat_dispersion_imag
_atom_type_scat_source
K K 0.2009 0.2494 'International Tables Vol C Tables 4.2.6.8 and 6.1.1.4'
Se Se -0.0929 2.2259 'International Tables Vol C Tables 4.2.6.8 and 6.1.1.4'
Ga Ga 0.2307 1.6083 'International Tables Vol C Tables 4.2.6.8 and 6.1.1.4'
Ge Ge 0.1547 1.8001 'International Tables Vol C Tables 4.2.6.8 and 6.1.1.4'

loop_
_geom_angle_atom_site_label_1
_geom_angle_atom_site_label_2
_geom_angle_atom_site_label_3
_geom_angle
_geom_angle_site_symmetry_1
_geom_angle_site_symmetry_3
Ge Se Ga 0.0 17_655 17_655
Ge Se Ga 81.0 17_655 .
Ga Se Ga 80.98(4) 17_655 .
Ge Se K1 121.833(16) 17_655 25_655
Ga Se K1 121.833(16) 17_655 25_655
Ga Se K1 86.546(7) . 25_655
Ge Se K1 121.833(16) 17_655 .
Ga Se K1 121.833(16) 17_655 .
Ga Se K1 86.546(7) . .
K1 Se K1 113.686(18) 25_655 .
Ge Se K1 86.546(7) 17_655 9_454
Ga Se K1 86.546(7) 17_655 9_454
Ga Se K1 121.833(16) . 9_454
K1 Se K1 53.813(10) 25_655 9_454
K1 Se K1 144.22(3) . 9_454
Ge Se K1 86.546(7) 17_655 17_755
Ga Se K1 86.546(7) 17_655 17_755
Ga Se K1 121.833(16) . 17_755
K1 Se K1 144.22(3) 25_655 17_755
K1 Se K1 53.813(10) . 17_755
K1 Se K1 113.686(18) 9_454 17_755
Se Ga Se 99.02(4) . 17_655
Se Ga Se 114.937(19) . 26
Se Ga Se 114.937(19) 17_655 26
Se Ga Se 114.937(19) . 10_545
Se Ga Se 114.937(19) 17_655 10_545
Se Ga Se 99.02(4) 26 10_545
K1 K1 K1 180.0 17_756 17_755
K1 K1 Se 63.093(5) 17_756 10_645
K1 K1 Se 116.907(5) 17_755 10_645
K1 K1 Se 116.907(5) 17_756 2_645
K1 K1 Se 63.093(5) 17_755 2_645
Se K1 Se 144.23(3) 10_645 2_645
K1 K1 Se 63.093(5) 17_756 25_655
K1 K1 Se 116.907(5) 17_755 25_655
Se K1 Se 78.183(4) 10_645 25_655
Se K1 Se 135.98(3) 2_645 25_655
K1 K1 Se 63.093(5) 17_756 26
K1 K1 Se 116.907(5) 17_755 26
Se K1 Se 126.187(10) 10_645 26
Se K1 Se 66.313(18) 2_645 26
Se K1 Se 78.183(4) 25_655 26
K1 K1 Se 116.907(5) 17_756 18_665
K1 K1 Se 63.093(5) 17_755 18_665
Se K1 Se 66.313(18) 10_645 18_665
Se K1 Se 126.187(10) 2_645 18_665
Se K1 Se 71.97(3) 25_655 18_665
Se K1 Se 144.23(3) 26 18_665
K1 K1 Se 63.093(5) 17_756 9_545
K1 K1 Se 116.907(5) 17_755 9_545
Se K1 Se 78.183(4) 10_645 9_545
Se K1 Se 71.97(3) 2_645 9_545
Se K1 Se 126.187(10) 25_655 9_545
Se K1 Se 78.183(4) 26 9_545
Se K1 Se 135.98(3) 18_665 9_545
K1 K1 Se 116.907(5) 17_756 17_755
K1 K1 Se 63.093(5) 17_755 17_755
Se K1 Se 71.97(3) 10_645 17_755
Se K1 Se 78.183(4) 2_645 17_755
Se K1 Se 144.23(4) 25_655 17_755
Se K1 Se 135.98(3) 26 17_755
Se K1 Se 78.183(4) 18_665 17_755
Se K1 Se 66.313(18) 9_545 17_755
K1 K1 Se 116.907(5) 17_756 .
K1 K1 Se 63.093(5) 17_755 .
Se K1 Se 135.98(3) 10_645 .
Se K1 Se 78.182(4) 2_645 .
Se K1 Se 66.313(18) 25_655 .
Se K1 Se 71.97(3) 26 .
Se K1 Se 78.183(4) 18_665 .
Se K1 Se 144.22(3) 9_545 .
Se K1 Se 126.187(10) 17_755 .

loop_
_geom_bond_atom_site_label_1
_geom_bond_atom_site_label_2
_geom_bond_distance
_geom_bond_site_symmetry_2
Se Ge 2.3901(9) 17_655
Se Ga 2.3901(9) 17_655
Se Ga 2.3901(9) .
Se K1 3.4295(4) 25_655
Se K1 3.4295(4) .
Se K1 3.4295(4) 9_454
Se K1 3.4295(4) 17_755
Ga Se 2.3902(9) 17_655
Ga Se 2.3902(9) 26
Ga Se 2.3902(9) 10_545
K1 K1 3.1040(4) 17_756
K1 K1 3.1040(4) 17_755
K1 Se 3.4295(4) 10_645
K1 Se 3.4295(4) 2_645
K1 Se 3.4295(4) 25_655
K1 Se 3.4295(4) 26
K1 Se 3.4295(4) 18_665
K1 Se 3.4295(4) 9_545
K1 Se 3.4295(4) 17_755
